data_2020904
loop_
_publ_author_name
'Nguyen Thi Thanh, Chi'
'Truong Thi Cam, Mai'
'Pham Van, Thong'
'Nguyen, Long'
'Nguyen Ha, My'
'Van Meervelt, Luc'

_publ_section_title
;
 Synthesis, structure and <i>in vitro</i> cytotoxicity of platinum(II)
 complexes containing eugenol and a quinolin-8-ol-derived chelator
;
_journal_coeditor_code SK3673
_journal_issue 11
_journal_name_full 'Acta Crystallographica Section C'
_journal_page_first 1030
_journal_page_last 1037
_journal_paper_doi 10.1107/S2053229617015200
_journal_volume 73
_journal_year 2017
_chemical_formula_iupac '[Pt (C9 H4 Cl2 N O) Cl (C10 H12 O2)]'
_chemical_formula_moiety 'C19 H16 Cl3 N O3 Pt'
_chemical_formula_sum 'C19 H16 Cl3 N O3 Pt'
_chemical_formula_weight 607.77
_chemical_name_systematic
Chlorido(5,7-dichloroquinolin-8-olato-\k^2^<i>N</i>,<i>O</i>)[\h^2^-2-methoxy4-(prop-2-en-1-yl)phenol]platinum(II)
_space_group_crystal_system triclinic
_space_group_IT_number 2
_space_group_name_Hall '-P 1'
_space_group_name_H-M_alt 'P -1'
_symmetry_space_group_name_Hall '-P 1'
_symmetry_space_group_name_H-M 'P -1'
_atom_sites_solution_hydrogens geom
_atom_sites_solution_primary direct
_audit_creation_method
;
Olex2 1.2
(compiled 2017.07.20 svn.r3457 for OlexSys, GUI svn.r5370)
;
_cell_angle_alpha 88.793(4)
_cell_angle_beta 76.567(4)
_cell_angle_gamma 70.219(4)
_cell_formula_units_Z 2
_cell_length_a 8.1313(3)
_cell_length_b 11.2960(5)
_cell_length_c 11.4294(7)
_cell_measurement_reflns_used 8641
_cell_measurement_temperature 100.00(10)
_cell_measurement_theta_max 28.6920
_cell_measurement_theta_min 2.7150
_cell_volume 958.93(9)
_computing_cell_refinement
;
CrysAlis PRO (Rigaku OD, 2015)
;
_computing_data_collection
;
CrysAlis PRO (Rigaku OD, 2015)
;
_computing_data_reduction
;
CrysAlis PRO (Rigaku OD, 2015)
;
_computing_molecular_graphics
;
<i>OLEX2</i> (Dolomanov <i>et al.</i>,  2009)
;
_computing_publication_material
;
<i>OLEX2</i> (Dolomanov <i>et al.</i>,  2009)
;
_computing_structure_refinement
;
SHELXL2016 (Sheldrick, 2015)
;
_computing_structure_solution
;
SHELXS97 (Sheldrick, 2008)
;
_diffrn_ambient_temperature 100.00(10)
_diffrn_detector_area_resol_mean 15.9631
_diffrn_measured_fraction_theta_full 0.999
_diffrn_measured_fraction_theta_max 0.999
_diffrn_measurement_device 'four-circle diffractometer'
_diffrn_measurement_device_type 'Agilent SuperNova Single Source diffractometer with an Eos detector'
_diffrn_measurement_method '\w scans'
_diffrn_radiation_monochromator mirror
_diffrn_radiation_type MoK\a
_diffrn_radiation_wavelength 0.71073
_diffrn_reflns_av_R_equivalents 0.0752
_diffrn_reflns_limit_h_max 10
_diffrn_reflns_limit_h_min -10
_diffrn_reflns_limit_k_max 14
_diffrn_reflns_limit_k_min -14
_diffrn_reflns_limit_l_max 14
_diffrn_reflns_limit_l_min -14
_diffrn_reflns_number 19518
_diffrn_reflns_theta_full 25.242
_diffrn_reflns_theta_max 26.371
_diffrn_reflns_theta_min 2.572
_exptl_absorpt_coefficient_mu 7.754
_exptl_absorpt_correction_T_max 1.00000
_exptl_absorpt_correction_T_min 0.42729
_exptl_absorpt_correction_type multi-scan
_exptl_absorpt_process_details
;
(CrysAlis PRO; Rigaku OD, 2015)'
;
_exptl_crystal_colour red
_exptl_crystal_density_diffrn 2.105
_exptl_crystal_description block
_exptl_crystal_F_000 580
_exptl_crystal_size_max 0.4
_exptl_crystal_size_mid 0.4
_exptl_crystal_size_min 0.3
_refine_diff_density_max 2.512
_refine_diff_density_min -1.824
_refine_ls_extinction_method none
_refine_ls_goodness_of_fit_ref 1.112
_refine_ls_hydrogen_treatment constr
_refine_ls_matrix_type full
_refine_ls_number_parameters 301
_refine_ls_number_reflns 3916
_refine_ls_number_restraints 133
_refine_ls_restrained_S_all 1.094
_refine_ls_R_factor_all 0.0411
_refine_ls_R_factor_gt 0.0359
_refine_ls_shift/su_max 0.001
_refine_ls_shift/su_mean 0.000
_refine_ls_structure_factor_coef Fsqd
_refine_ls_weighting_details 'w=1/[\s^2^(Fo^2^)+(0.0357P)^2^+3.4074P] where P=(Fo^2^+2Fc^2^)/3'
_refine_ls_weighting_scheme calc
_refine_ls_wR_factor_gt 0.0841
_refine_ls_wR_factor_ref 0.0882
_reflns_number_gt 3594
_reflns_number_total 3916
_reflns_threshold_expression 'I > 2\s(I)'
_cod_data_source_file sk3673sup1.cif
_cod_data_source_block chi47
_cod_original_cell_volume 958.93(8)
_cod_database_code 2020904
_shelx_space_group_comment
;
The symmetry employed for this shelxl refinement is uniquely defined
by the following loop, which should always be used as a source of
symmetry information in preference to the above space-group names.
They are only intended as comments.
;

loop_
_space_group_symop_operation_xyz
'x, y, z'
'-x, -y, -z'

loop_
_atom_site_type_symbol
_atom_site_label
_atom_site_fract_x
_atom_site_fract_y
_atom_site_fract_z
_atom_site_U_iso_or_equiv
_atom_site_adp_type
_atom_site_calc_flag
_atom_site_occupancy
_atom_site_disorder_assembly
_atom_site_disorder_group
Pt Pt1 0.14705(3) 0.96032(2) 0.26050(2) 0.02811(10) Uani d 1 . .
Cl Cl2 0.0222(2) 1.11888(15) 0.14588(16) 0.0345(3) Uani d 1 . .
N N3 0.1551(6) 1.0774(5) 0.3907(5) 0.0262(11) Uani d 1 . .
C C4 0.1051(9) 1.2027(6) 0.3969(6) 0.0330(14) Uani d 1 . .
H H4 0.047134 1.248354 0.338451 0.040 Uiso calc 1 . .
C C5 0.1352(10) 1.2685(6) 0.4864(7) 0.0400(17) Uani d 1 . .
H H5 0.100651 1.357709 0.487104 0.048 Uiso calc 1 . .
C C6 0.2139(9) 1.2058(6) 0.5728(6) 0.0355(15) Uani d 1 . .
H H6 0.235347 1.251198 0.633300 0.043 Uiso calc 1 . .
C C7 0.2646(8) 1.0718(6) 0.5730(6) 0.0308(14) Uani d 1 . .
C C8 0.2319(8) 1.0114(6) 0.4770(6) 0.0281(13) Uani d 1 . .
C C9 0.3429(8) 0.9951(6) 0.6578(6) 0.0310(14) Uani d 1 . .
C C10 0.3859(8) 0.8670(7) 0.6481(6) 0.0374(16) Uani d 1 . .
H H10 0.438456 0.816484 0.706339 0.045 Uiso calc 1 . .
C C11 0.3528(9) 0.8103(6) 0.5528(7) 0.0366(15) Uani d 1 . .
C C12 0.2794(8) 0.8787(6) 0.4643(6) 0.0321(14) Uani d 1 . .
Cl Cl13 0.3868(2) 1.06459(19) 0.77586(17) 0.0451(4) Uani d 1 . .
Cl Cl14 0.4066(3) 0.64855(16) 0.5444(2) 0.0515(5) Uani d 1 . .
O O15 0.2484(6) 0.8261(4) 0.3718(4) 0.0293(10) Uani d 1 . .
C C16 0.0992(8) 0.8260(5) 0.1543(6) 0.0275(13) Uani d 1 . .
H H16A 0.028415 0.865219 0.099486 0.033 Uiso calc 0.642(14) A 1
H H16B 0.044563 0.800448 0.228535 0.033 Uiso calc 0.642(14) A 1
H H16C 0.119883 0.751658 0.197415 0.033 Uiso calc 0.358(14) A 2
H H16D -0.020384 0.880995 0.158895 0.033 Uiso calc 0.358(14) A 2
C C17A 0.2824(11) 0.8061(9) 0.1258(9) 0.023(2) Uani d 0.642(14) A 1
H H17A 0.359776 0.726697 0.153591 0.027 Uiso calc 0.642(14) A 1
C C18A 0.3650(13) 0.8478(8) 0.0073(8) 0.026(2) Uani d 0.642(14) A 1
H H18A 0.441328 0.895982 0.020389 0.031 Uiso calc 0.642(14) A 1
H H18B 0.268854 0.903299 -0.028744 0.031 Uiso calc 0.642(14) A 1
C C17B 0.248(2) 0.8553(18) 0.0823(17) 0.032(4) Uani d 0.358(14) A 2
H H17B 0.221031 0.907729 0.012979 0.038 Uiso calc 0.358(14) A 2
C C18B 0.443(2) 0.7762(17) 0.0675(16) 0.033(5) Uani d 0.358(14) A 2
H H18C 0.456357 0.725518 0.138688 0.039 Uiso calc 0.358(14) A 2
H H18D 0.514423 0.832591 0.064764 0.039 Uiso calc 0.358(14) A 2
C C19A 0.4779(13) 0.7327(10) -0.0775(9) 0.022(2) Uani d 0.642(14) A 1
C C19B 0.520(2) 0.6883(18) -0.0453(15) 0.023(4) Uani d 0.358(14) A 2
C C20A 0.3996(19) 0.6476(11) -0.1080(11) 0.033(3) Uani d 0.642(14) A 1
H H20A 0.274710 0.664134 -0.075862 0.040 Uiso calc 0.642(14) A 1
C C20B 0.419(3) 0.6252(17) -0.0844(17) 0.050(9) Uani d 0.358(14) A 2
H H20B 0.297018 0.640626 -0.043390 0.060 Uiso calc 0.358(14) A 2
C C21 0.4993(8) 0.5401(6) -0.1837(6) 0.0299(13) Uani d 1 . .
C C22 0.6812(8) 0.5156(6) -0.2377(6) 0.0293(13) Uani d 1 . .
C C23A 0.762(4) 0.600(2) -0.203(2) 0.033(4) Uani d 0.642(14) A 1
H H23A 0.886790 0.583737 -0.234774 0.040 Uiso calc 0.642(14) A 1
C C23B 0.775(8) 0.576(4) -0.208(4) 0.033(8) Uani d 0.358(14) A 2
H H23B 0.894799 0.561564 -0.252360 0.039 Uiso calc 0.358(14) A 2
C C24A 0.6623(15) 0.7057(13) -0.1242(14) 0.026(3) Uani d 0.642(14) A 1
H H24A 0.719814 0.759358 -0.102246 0.031 Uiso calc 0.642(14) A 1
C C24B 0.698(3) 0.664(2) -0.110(3) 0.031(6) Uani d 0.358(14) A 2
H H24B 0.767578 0.707108 -0.085722 0.037 Uiso calc 0.358(14) A 2
O O25 0.4277(6) 0.4582(4) -0.2227(4) 0.0329(10) Uani d 1 . .
C C26 0.2421(10) 0.4809(8) -0.1717(9) 0.058(3) Uani d 1 . .
H H26A 0.203159 0.421892 -0.210399 0.087 Uiso calc 1 . .
H H26B 0.171820 0.567540 -0.184504 0.087 Uiso calc 1 . .
H H26C 0.223374 0.468880 -0.085070 0.087 Uiso calc 1 . .
O O27 0.7760(6) 0.4213(4) -0.3243(5) 0.0380(11) Uani d 1 . .
H H27 0.711748 0.379066 -0.332794 0.057 Uiso calc 1 . .

loop_
_atom_site_aniso_label
_atom_site_aniso_U_11
_atom_site_aniso_U_22
_atom_site_aniso_U_33
_atom_site_aniso_U_12
_atom_site_aniso_U_13
_atom_site_aniso_U_23
Pt1 0.01719(13) 0.03008(14) 0.03482(17) -0.00513(9) -0.00551(10) -0.00864(10)
Cl2 0.0328(8) 0.0408(8) 0.0348(9) -0.0167(7) -0.0116(7) 0.0031(7)
N3 0.016(2) 0.034(3) 0.024(3) -0.002(2) -0.002(2) -0.006(2)
C4 0.027(3) 0.030(3) 0.037(4) -0.007(3) 0.000(3) -0.004(3)
C5 0.036(4) 0.035(3) 0.043(4) -0.007(3) -0.003(3) -0.014(3)
C6 0.035(4) 0.041(4) 0.027(4) -0.014(3) 0.005(3) -0.018(3)
C7 0.016(3) 0.042(3) 0.028(3) -0.006(3) 0.002(2) -0.008(3)
C8 0.014(3) 0.034(3) 0.030(3) -0.006(2) 0.004(2) -0.008(3)
C9 0.019(3) 0.046(4) 0.030(4) -0.013(3) -0.006(3) -0.005(3)
C10 0.016(3) 0.057(4) 0.037(4) -0.008(3) -0.007(3) 0.002(3)
C11 0.024(3) 0.034(3) 0.047(4) -0.005(3) -0.007(3) -0.002(3)
C12 0.016(3) 0.038(3) 0.040(4) -0.007(2) -0.004(3) -0.006(3)
Cl13 0.0286(8) 0.0715(12) 0.0349(10) -0.0157(8) -0.0075(7) -0.0130(8)
Cl14 0.0568(12) 0.0340(9) 0.0632(13) -0.0055(8) -0.0288(10) 0.0048(8)
O15 0.022(2) 0.028(2) 0.039(3) -0.0065(17) -0.0110(19) -0.0055(18)
C16 0.020(3) 0.027(3) 0.033(3) -0.003(2) -0.009(2) -0.009(2)
C17A 0.017(4) 0.026(5) 0.021(5) -0.001(3) -0.008(3) 0.001(4)
C18A 0.031(5) 0.025(4) 0.025(5) -0.012(4) -0.010(4) 0.003(3)
C17B 0.025(7) 0.043(11) 0.033(11) -0.014(6) -0.011(6) -0.016(8)
C18B 0.023(7) 0.049(10) 0.027(9) -0.014(7) -0.003(6) -0.012(7)
C19A 0.021(5) 0.030(5) 0.017(5) -0.011(4) -0.004(4) 0.004(4)
C19B 0.024(8) 0.030(9) 0.014(8) -0.008(6) -0.010(6) 0.004(6)
C20A 0.019(5) 0.043(5) 0.038(7) -0.015(4) -0.001(5) -0.009(4)
C20B 0.033(11) 0.077(17) 0.041(12) -0.030(11) 0.007(9) -0.030(12)
C21 0.024(3) 0.038(3) 0.027(3) -0.010(2) -0.006(2) -0.005(2)
C22 0.024(3) 0.032(3) 0.028(3) -0.004(2) -0.007(2) 0.005(2)
C23A 0.020(6) 0.037(8) 0.038(9) -0.008(6) -0.001(5) 0.003(6)
C23B 0.025(10) 0.034(15) 0.032(13) -0.005(10) -0.003(8) -0.004(10)
C24A 0.019(5) 0.030(7) 0.032(6) -0.012(5) -0.009(4) 0.008(5)
C24B 0.027(9) 0.035(14) 0.033(11) -0.013(9) -0.007(8) -0.001(9)
O25 0.026(2) 0.036(2) 0.037(3) -0.0098(19) -0.008(2) -0.0086(19)
C26 0.030(4) 0.065(5) 0.082(7) -0.025(4) -0.003(4) -0.032(5)
O27 0.027(2) 0.030(2) 0.047(3) -0.0040(19) 0.003(2) -0.004(2)

loop_
_atom_type_symbol
_atom_type_description
_atom_type_scat_dispersion_real
_atom_type_scat_dispersion_imag
_atom_type_scat_source
C C 0.0033 0.0016 'International Tables Vol C Tables 4.2.6.8 and 6.1.1.4'
H H 0.0000 0.0000 'International Tables Vol C Tables 4.2.6.8 and 6.1.1.4'
N N 0.0061 0.0033 'International Tables Vol C Tables 4.2.6.8 and 6.1.1.4'
O O 0.0106 0.0060 'International Tables Vol C Tables 4.2.6.8 and 6.1.1.4'
Cl Cl 0.1484 0.1585 'International Tables Vol C Tables 4.2.6.8 and 6.1.1.4'
Pt Pt -1.7033 8.3905 'International Tables Vol C Tables 4.2.6.8 and 6.1.1.4'

loop_
_geom_angle_atom_site_label_1
_geom_angle_atom_site_label_2
_geom_angle_atom_site_label_3
_geom_angle
C18A C17A Pt1 112.3(6)
C18B C17B Pt1 109.0(12)
C17A Pt1 Cl2 100.9(3)
N3 Pt1 Cl2 95.07(15)
C17B Pt1 Cl2 80.9(6)
N3 Pt1 O15 82.14(19)
C18A C17A H17A 115.7
N3 Pt1 C16 167.6(2)
N3 Pt1 C17A 150.1(3)
Pt1 C17A H17A 115.7
C24A C19A C18A 121.5(10)
N3 Pt1 C17B 153.8(4)
C20A C19A C18A 120.4(8)
O15 Pt1 Cl2 176.45(12)
C19A C18A H18A 109.8
O15 Pt1 C16 91.8(2)
O15 Pt1 C17A 82.5(3)
O15 Pt1 C17B 102.6(6)
C17A C18A H18A 109.8
H18A C18A H18B 108.3
C19A C18A H18B 109.8
C16 Pt1 Cl2 90.53(18)
C16 Pt1 C17A 37.6(3)
C16 Pt1 C17B 38.3(4)
C4 N3 Pt1 129.0(5)
C17A C18A H18B 109.8
C18B C17B H17B 114.8
Pt1 C17B H17B 114.8
C24B C19B C18B 120.1(18)
C4 N3 C8 119.4(5)
C8 N3 Pt1 111.5(4)
C20B C19B C18B 121.4(14)
C17B C18B H18C 108.9
N3 C4 H4 119.0
N3 C4 C5 122.0(7)
C5 C4 H4 119.0
C19B C18B H18C 108.9
H18C C18B H18D 107.8
C17B C18B H18D 108.9
C4 C5 H5 119.9
C6 C5 C4 120.3(6)
C6 C5 H5 119.9
C5 C6 H6 119.9
C5 C6 C7 120.2(6)
C7 C6 H6 119.9
C8 C7 C6 116.0(6)
C9 C7 C6 126.4(6)
C9 C7 C8 117.6(6)
C19B C18B H18D 108.9
C17A C18A C19A 109.3(7)
C23A C24A C19A 120.1(17)
C23B C24B C19B 121(3)
C17B C18B C19B 113.2(14)
C24A C19A C20A 118.1(11)
C19A C20A H20A 119.0
C24B C19B C20B 118.4(19)
C19B C20B H20B 120.5
C24A C23A C22 122(2)
C24A C23A H23A 119.0
C24B C23B H23B 120.5
C19A C24A H24A 120.0
N3 C8 C7 122.1(6)
N3 C8 C12 115.8(6)
C12 C8 C7 122.1(6)
C7 C9 Cl13 119.2(5)
C10 C9 C7 120.9(6)
C10 C9 Cl13 119.9(5)
C9 C10 H10 119.9
C9 C10 C11 120.2(7)
C11 C10 H10 119.9
C10 C11 Cl14 118.9(6)
C12 C11 C10 122.5(6)
C12 C11 Cl14 118.6(5)
C11 C12 C8 116.6(6)
O15 C12 C8 120.0(6)
O15 C12 C11 123.4(6)
C12 O15 Pt1 110.4(4)
Pt1 C16 H16A 112.4
Pt1 C16 H16B 86.5
Pt1 C16 H16C 105.6
C23A C24A H24A 120.0
C19B C24B H24B 119.5
C23B C24B H24B 119.5
C17A C16 Pt1 71.4(5)
C17B C16 Pt1 73.2(7)
C17A C16 H16A 120.0
C17A C16 H16B 120.0
H16A C16 H16B 120.0
C17B C16 H16C 120.0
C17B C16 H16D 120.0
H16C C16 H16D 120.0
Pt1 C16 H16D 91.2
C20B C21 C22 118.7(12)
O25 C21 C20A 124.5(7)
O25 C21 C20B 125.8(12)
O25 C21 C22 114.4(5)
C20A C21 C22 120.8(8)
C21 C22 C23A 116.8(11)
C23B C22 C21 123.7(19)
C23B C22 O27 114.1(19)
C16 C17A Pt1 71.0(4)
C16 C17B Pt1 68.5(7)
C16 C17A H17A 115.7
C16 C17A C18A 118.7(8)
C16 C17B H17B 114.8
C16 C17B C18B 125.2(17)
C21 C20A C19A 122.1(11)
C21 C20B C19B 118.9(18)
C21 C20A H20A 119.0
C21 C20B H20B 120.5
O27 C22 C21 122.2(6)
O27 C22 C23A 120.8(10)
C21 O25 C26 116.3(5)
C22 C23A H23A 119.0
C22 C23B H23B 120.5
C22 C23B C24B 119(4)
O25 C26 H26A 109.5
O25 C26 H26B 109.5
O25 C26 H26C 109.5
H26A C26 H26B 109.5
H26A C26 H26C 109.5
H26B C26 H26C 109.5
C22 O27 H27 109.5

loop_
_geom_bond_atom_site_label_1
_geom_bond_atom_site_label_2
_geom_bond_distance
Pt1 Cl2 2.2898(17)
Pt1 N3 2.038(5)
Pt1 O15 2.039(5)
Pt1 C16 2.150(5)
Pt1 C17A 2.155(10)
C17A H17A 1.0000
C17A C18A 1.507(12)
C18A H18A 0.9900
C18A H18B 0.9900
Pt1 C17B 2.213(18)
C17B H17B 1.0000
C17B C18B 1.506(17)
C18B H18C 0.9900
C18B H18D 0.9900
C18A C19A 1.518(11)
C18B C19B 1.516(16)
C19A C20A 1.408(11)
C20A H20A 0.9500
C19B C20B 1.402(15)
C20B H20B 0.9500
C20B C21 1.384(15)
C20A C21 1.390(11)
C23A H23A 0.9500
C23B H23B 0.9500
C19A C24A 1.397(11)
C23A C24A 1.393(13)
C24A H24A 0.9500
C19B C24B 1.398(15)
C23B C24B 1.388(16)
C24B H24B 0.9500
N3 C4 1.331(8)
N3 C8 1.364(8)
C4 H4 0.9500
C4 C5 1.389(9)
C5 H5 0.9500
C5 C6 1.358(10)
C6 H6 0.9500
C6 C7 1.428(9)
C7 C8 1.425(9)
C7 C9 1.405(10)
C8 C12 1.417(9)
C9 C10 1.370(10)
C9 Cl13 1.737(6)
C10 H10 0.9500
C10 C11 1.397(10)
C11 C12 1.383(10)
C11 Cl14 1.728(7)
C12 O15 1.336(8)
C16 H16A 0.9500
C16 H16B 0.9500
C16 H16C 0.9500
C16 H16D 0.9500
C16 C17A 1.388(10)
C16 C17B 1.432(16)
C21 C22 1.397(9)
C21 O25 1.377(7)
C22 C23A 1.44(3)
C22 C23B 1.28(5)
C22 O27 1.357(7)
O25 C26 1.420(8)
C26 H26A 0.9800
C26 H26B 0.9800
C26 H26C 0.9800
O27 H27 0.8400

loop_
_geom_torsion_atom_site_label_1
_geom_torsion_atom_site_label_2
_geom_torsion_atom_site_label_3
_geom_torsion_atom_site_label_4
_geom_torsion
Pt1 C17A C18A C19A 172.6(6)
Pt1 C17B C18B C19B 173.0(13)
C18A C19A C24A C23A -179.1(18)
C20B C19B C24B C23B -2(4)
C17A C18A C19A C24A -119.8(11)
C20A C19A C24A C23A 3(2)
C17A C18A C19A C20A 58.2(12)
C18B C19B C24B C23B 175(3)
C17B C18B C19B C20B -39(2)
C17B C18B C19B C24B 144.0(19)
C18A C19A C20A C21 -178.9(11)
C24B C19B C20B C21 0.8(18)
C18B C19B C20B C21 -176.0(19)
C24A C19A C20A C21 -0.9(15)
C19B C20B C21 C22 3.1(17)
C19A C20A C21 C22 -3.3(14)
C19B C20B C21 O25 170.2(11)
C19A C20A C21 O25 -175.6(9)
Pt1 N3 C4 C5 -173.6(5)
Pt1 N3 C8 C7 175.4(4)
Pt1 N3 C8 C12 -3.7(6)
Pt1 C16 C17A C18A -105.6(8)
Pt1 C16 C17B C18B 98.6(16)
C20B C21 C22 C23B -7(4)
C20A C21 C22 C23A 5(2)
N3 C4 C5 C6 -1.6(11)
N3 C8 C12 C11 -178.2(6)
N3 C8 C12 O15 0.1(8)
C4 N3 C8 C7 -1.5(9)
C4 N3 C8 C12 179.4(6)
C4 C5 C6 C7 -0.6(10)
C5 C6 C7 C8 1.6(9)
C5 C6 C7 C9 -178.4(6)
C6 C7 C8 N3 -0.6(9)
C6 C7 C8 C12 178.4(6)
C6 C7 C9 C10 -179.9(6)
C6 C7 C9 Cl13 -0.3(9)
C7 C8 C12 C11 2.7(9)
C7 C8 C12 O15 -179.0(5)
C7 C9 C10 C11 0.2(10)
C8 N3 C4 C5 2.6(9)
C8 C7 C9 C10 0.0(9)
C8 C7 C9 Cl13 179.6(4)
C8 C12 O15 Pt1 3.6(7)
C9 C7 C8 N3 179.5(5)
C9 C7 C8 C12 -1.5(9)
C9 C10 C11 C12 1.1(10)
C9 C10 C11 Cl14 -179.3(5)
C10 C11 C12 C8 -2.5(10)
C10 C11 C12 O15 179.3(6)
C11 C12 O15 Pt1 -178.2(5)
Cl13 C9 C10 C11 -179.4(5)
Cl14 C11 C12 C8 178.0(5)
Cl14 C11 C12 O15 -0.3(9)
C20A C21 C22 O27 -170.9(8)
C20B C21 C22 O27 170.7(11)
O25 C21 C22 C23A 178.3(16)
O25 C21 C22 C23B -175(3)
C20B C21 O25 C26 13.5(14)
C20A C21 O25 C26 -6.1(11)
C16 C17A C18A C19A -107.5(9)
C16 C17B C18B C19B 96(2)
C21 C22 C23A C24A -3(3)
C21 C22 C23B C24B 6(6)
C22 C23B C24B C19B -2(6)
C22 C23A C24A C19A -1(3)
C22 C21 O25 C26 -178.9(7)
O25 C21 C22 O27 2.2(9)
O27 C22 C23A C24A 172.9(18)
O27 C22 C23B C24B -172(3)

_cod_database_fobs_code 2020904
